data_2013523
loop_
_publ_author_name
'Shi, Zhan'
'Hou, Ying'
'Hua, Jia'
'Li, Guanghua'
'Feng, Shouhua'

_publ_section_title
;Polymeric
 diaquabis[\m~4~-1,3,5-benzenetricarboxylato(3--)](\m-4,4'-bipyridine)trizinc(II)
;
_journal_issue 8
_journal_name_full 'Acta Crystallographica Section C'
_journal_page_first m337
_journal_page_last m338
_journal_paper_doi 10.1107/S0108270103014252
_journal_volume 59
_journal_year 2003
_chemical_formula_iupac '[Zn3 (C9 H4 O6)2 (C10 H8 N2) (H2 O)2]'
_chemical_formula_moiety 'C28 H18 N2 O14 Zn3'
_chemical_formula_sum 'C28 H18 N2 O14 Zn3'
_chemical_formula_weight 802.55
_chemical_name_common '[Zn~3~(H~2~O)~2~(C~9~H~4~O~6~)~2~(C~10~H~8~N~2~)]'
_chemical_name_systematic
;
  ?
;
_space_group_IT_number 15
_symmetry_cell_setting monoclinic
_symmetry_space_group_name_Hall '-C 2yc'
_symmetry_space_group_name_H-M 'C 1 2/c 1'
_atom_sites_solution_hydrogens geom
_atom_sites_solution_primary direct
_atom_sites_solution_secondary difmap
_cell_angle_alpha 90.00
_cell_angle_beta 94.517(2)
_cell_angle_gamma 90.00
_cell_formula_units_Z 4
_cell_length_a 10.3816(3)
_cell_length_b 18.6749(6)
_cell_length_c 14.8264(4)
_cell_measurement_reflns_used 4171
_cell_measurement_temperature 293(2)
_cell_measurement_theta_max 30.02
_cell_measurement_theta_min 2.18
_cell_volume 2865.55(15)
_computing_cell_refinement SMART
_computing_data_collection 'SMART (Bruker, 1997)'
_computing_data_reduction 'SAINT (Bruker, 1997)'
_computing_molecular_graphics 'SHELXP97 (Sheldrick, 1997)'
_computing_publication_material 'SHELXTL (Bruker, 1997)'
_computing_structure_refinement 'SHELXL97 (Sheldrick, 1997)'
_computing_structure_solution 'SHELXS97 (Sheldrick, 1997)'
_diffrn_ambient_temperature 293(2)
_diffrn_detector_area_resol_mean 'Bruker SMART CCD area-detector'
_diffrn_measured_fraction_theta_full 0.995
_diffrn_measured_fraction_theta_max 0.995
_diffrn_measurement_device_type 'CCD area detector'
_diffrn_measurement_method '\f and \w scans'
_diffrn_radiation_monochromator graphite
_diffrn_radiation_source 'fine-focus sealed tube'
_diffrn_radiation_type MoK\a
_diffrn_radiation_wavelength 0.71073
_diffrn_reflns_av_R_equivalents 0.0270
_diffrn_reflns_av_sigmaI/netI 0.0443
_diffrn_reflns_limit_h_max 9
_diffrn_reflns_limit_h_min -14
_diffrn_reflns_limit_k_max 26
_diffrn_reflns_limit_k_min -22
_diffrn_reflns_limit_l_max 19
_diffrn_reflns_limit_l_min -20
_diffrn_reflns_number 11594
_diffrn_reflns_theta_full 30.02
_diffrn_reflns_theta_max 30.02
_diffrn_reflns_theta_min 2.18
_exptl_absorpt_coefficient_mu 2.569
_exptl_absorpt_correction_T_max 0.6948
_exptl_absorpt_correction_T_min 0.4782
_exptl_absorpt_correction_type empirical
_exptl_absorpt_process_details 'SADABS; Sheldrick, (1996)'
_exptl_crystal_colour colourless
_exptl_crystal_density_diffrn 1.860
_exptl_crystal_density_meas ?
_exptl_crystal_density_method 'not measured'
_exptl_crystal_description block
_exptl_crystal_F_000 1608
_exptl_crystal_size_max 0.29
_exptl_crystal_size_mid 0.22
_exptl_crystal_size_min 0.14
_refine_diff_density_max 0.443
_refine_diff_density_min -0.360
_refine_ls_extinction_method none
_refine_ls_goodness_of_fit_ref 0.910
_refine_ls_hydrogen_treatment mixed
_refine_ls_matrix_type full
_refine_ls_number_parameters 221
_refine_ls_number_reflns 4171
_refine_ls_number_restraints 0
_refine_ls_restrained_S_all 0.910
_refine_ls_R_factor_all 0.0451
_refine_ls_R_factor_gt 0.0281
_refine_ls_shift/su_max 0.001
_refine_ls_shift/su_mean 0.000
_refine_ls_structure_factor_coef Fsqd
_refine_ls_weighting_details 'calc w=1/[\s^2^(Fo^2^)+(0.0357P)^2^] where P=(Fo^2^+2Fc^2^)/3'
_refine_ls_weighting_scheme calc
_refine_ls_wR_factor_gt 0.0667
_refine_ls_wR_factor_ref 0.0684
_reflns_number_gt 2817
_reflns_number_total 4171
_reflns_threshold_expression I>2\s(I)
_cod_data_source_file sq1022.cif
_cod_data_source_block I
_cod_depositor_comments
;
The following automatic conversions were performed:

'_chemical_melting_point' value 'not measured' was changed to '?' -
the value is undefined or not given.

Automatic conversion script
Id: cif_fix_values 1715 2011-07-08 13:25:40Z adriana 

The following automatic conversions were performed:

'_exptl_crystal_density_meas' value 'not measured' was changed to '?'
- the value is perceived as not measured.

Automatic conversion script
Id: cif_fix_values 3008 2015-01-20 13:52:24Z robertas 
;
_cod_original_sg_symbol_H-M 'C 2/c'
_cod_database_code 2013523
_cod_database_fobs_code 2013523

loop_
_symmetry_equiv_pos_as_xyz
'x, y, z'
'-x, y, -z+1/2'
'x+1/2, y+1/2, z'
'-x+1/2, y+1/2, -z+1/2'
'-x, -y, -z'
'x, -y, z-1/2'
'-x+1/2, -y+1/2, -z'
'x+1/2, -y+1/2, z-1/2'

loop_
_atom_site_label
_atom_site_fract_x
_atom_site_fract_y
_atom_site_fract_z
_atom_site_U_iso_or_equiv
_atom_site_adp_type
_atom_site_calc_flag
_atom_site_refinement_flags
_atom_site_occupancy
_atom_site_disorder_assembly
_atom_site_disorder_group
_atom_site_type_symbol
Zn1 0.19754(3) 0.191761(14) 0.669521(16) 0.03369(8) Uani d . 1 . . Zn
Zn2 0.0000 0.020299(18) 0.7500 0.02657(9) Uani d S 1 . . Zn
O1 0.23244(15) 0.15940(9) 0.79357(9) 0.0413(4) Uani d . 1 . . O
O2 0.0912(2) 0.08090(10) 0.84212(11) 0.0608(5) Uani d . 1 . . O
O3 0.54131(15) 0.25649(10) 1.15223(10) 0.0462(4) Uani d . 1 . . O
O4 0.57208(15) 0.26405(9) 1.00704(10) 0.0440(4) Uani d . 1 . . O
O5 0.10314(16) 0.02738(9) 1.16640(10) 0.0434(4) Uani d . 1 . . O
O6 0.19437(19) 0.10394(10) 1.26608(10) 0.0569(5) Uani d . 1 . . O
O1W 0.3411(2) 0.26376(12) 0.66461(15) 0.0518(5) Uani d . 1 . . O
N1 0.28291(18) 0.11320(10) 0.60416(12) 0.0355(4) Uani d . 1 . . N
C1 0.2373(2) 0.13687(11) 0.94896(13) 0.0285(4) Uani d . 1 . . C
C2 0.3446(2) 0.18083(11) 0.96519(13) 0.0283(4) Uani d . 1 . . C
H2 0.3823 0.2019 0.9169 0.080 Uiso calc . 1 . . H
C3 0.39582(19) 0.19355(11) 1.05264(13) 0.0282(4) Uani d . 1 . . C
C4 0.3377(2) 0.16266(11) 1.12551(13) 0.0303(4) Uani d . 1 . . C
H4 0.3701 0.1725 1.1845 0.080 Uiso calc . 1 . . H
C5 0.2322(2) 0.11755(11) 1.11003(13) 0.0304(5) Uani d . 1 . . C
C6 0.1818(2) 0.10442(11) 1.02150(13) 0.0307(5) Uani d . 1 . . C
H6 0.1112 0.0741 1.0108 0.080 Uiso calc . 1 . . H
C7 0.1814(2) 0.12423(12) 0.85379(13) 0.0314(5) Uani d . 1 . . C
C8 0.5114(2) 0.24111(11) 1.06957(14) 0.0323(5) Uani d . 1 . . C
C9 0.1723(2) 0.08149(12) 1.18810(14) 0.0355(5) Uani d . 1 . . C
C10 0.3778(3) 0.07875(17) 0.65139(16) 0.0590(8) Uani d . 1 . . C
H10 0.3869 0.0855 0.7137 0.080 Uiso calc . 1 . . H
C11 0.4628(3) 0.03400(16) 0.61357(16) 0.0563(8) Uani d . 1 . . C
H11 0.5269 0.0109 0.6500 0.080 Uiso calc . 1 . . H
C12 0.4533(2) 0.02323(11) 0.52179(14) 0.0325(5) Uani d . 1 . . C
C13 0.3519(3) 0.05645(14) 0.47256(16) 0.0511(7) Uani d . 1 . . C
H13 0.3388 0.0491 0.4105 0.080 Uiso calc . 1 . . H
C14 0.2700(3) 0.10084(15) 0.51636(16) 0.0514(7) Uani d . 1 . . C
H14 0.2025 0.1230 0.4821 0.080 Uiso calc . 1 . . H
H1A 0.324(3) 0.3003(19) 0.688(2) 0.091(14) Uiso d . 1 . . H
H1B 0.371(3) 0.2651(17) 0.620(2) 0.070(11) Uiso d . 1 . . H

loop_
_atom_site_aniso_label
_atom_site_aniso_U_11
_atom_site_aniso_U_22
_atom_site_aniso_U_33
_atom_site_aniso_U_12
_atom_site_aniso_U_13
_atom_site_aniso_U_23
Zn1 0.03618(15) 0.04109(16) 0.02371(13) 0.00914(11) 0.00186(10) 0.00237(10)
Zn2 0.03236(19) 0.03134(19) 0.01593(15) 0.000 0.00131(12) 0.000
O1 0.0389(9) 0.0628(11) 0.0220(8) -0.0009(8) 0.0011(6) 0.0092(7)
O2 0.0818(14) 0.0676(13) 0.0310(9) -0.0373(11) -0.0074(9) -0.0077(8)
O3 0.0419(10) 0.0667(12) 0.0304(8) -0.0233(8) 0.0054(7) -0.0104(8)
O4 0.0422(10) 0.0562(11) 0.0349(9) -0.0158(8) 0.0111(7) -0.0001(7)
O5 0.0562(11) 0.0428(10) 0.0329(9) -0.0197(8) 0.0150(7) -0.0046(7)
O6 0.0868(14) 0.0622(12) 0.0227(8) -0.0260(10) 0.0100(8) -0.0032(8)
O1W 0.0611(13) 0.0552(13) 0.0407(11) -0.0102(10) 0.0149(9) -0.0020(9)
N1 0.0399(11) 0.0379(11) 0.0286(10) 0.0087(8) 0.0017(8) 0.0013(8)
C1 0.0335(12) 0.0317(11) 0.0203(10) 0.0024(9) 0.0021(8) -0.0009(8)
C2 0.0321(11) 0.0297(11) 0.0235(10) 0.0011(9) 0.0052(8) 0.0001(8)
C3 0.0273(11) 0.0323(11) 0.0252(10) -0.0008(9) 0.0037(8) -0.0013(8)
C4 0.0337(12) 0.0348(11) 0.0224(10) -0.0019(9) 0.0014(8) -0.0021(8)
C5 0.0343(12) 0.0340(12) 0.0234(10) -0.0028(9) 0.0046(8) 0.0005(8)
C6 0.0329(12) 0.0324(11) 0.0270(10) -0.0042(9) 0.0030(8) -0.0016(8)
C7 0.0346(12) 0.0351(12) 0.0243(10) 0.0032(10) 0.0006(8) -0.0044(8)
C8 0.0289(11) 0.0355(12) 0.0328(12) 0.0003(9) 0.0039(9) -0.0047(9)
C9 0.0379(13) 0.0396(13) 0.0296(11) -0.0043(10) 0.0070(9) 0.0015(9)
C10 0.0623(18) 0.087(2) 0.0265(13) 0.0320(16) -0.0023(11) -0.0032(13)
C11 0.0559(17) 0.084(2) 0.0282(12) 0.0365(15) -0.0043(11) -0.0030(12)
C12 0.0355(12) 0.0302(11) 0.0317(11) 0.0004(9) 0.0010(9) -0.0013(9)
C13 0.0663(18) 0.0563(17) 0.0290(12) 0.0260(14) -0.0068(11) -0.0070(11)
C14 0.0586(17) 0.0605(17) 0.0332(13) 0.0278(13) -0.0086(11) -0.0048(11)

loop_
_atom_type_symbol
_atom_type_description
_atom_type_scat_dispersion_real
_atom_type_scat_dispersion_imag
_atom_type_scat_source
C C 0.0033 0.0016 'International Tables Vol C Tables 4.2.6.8 and 6.1.1.4'
H H 0.0000 0.0000 'International Tables Vol C Tables 4.2.6.8 and 6.1.1.4'
N N 0.0061 0.0033 'International Tables Vol C Tables 4.2.6.8 and 6.1.1.4'
O O 0.0106 0.0060 'International Tables Vol C Tables 4.2.6.8 and 6.1.1.4'
Zn Zn 0.2839 1.4301 'International Tables Vol C Tables 4.2.6.8 and 6.1.1.4'

loop_
_geom_angle_atom_site_label_1
_geom_angle_atom_site_label_2
_geom_angle_atom_site_label_3
_geom_angle_site_symmetry_1
_geom_angle_site_symmetry_3
_geom_angle
_geom_angle_publ_flag
O3 Zn1 O1 8_455 . 112.45(7) y
O3 Zn1 N1 8_455 . 135.84(8) y
O1 Zn1 N1 . . 99.99(7) y
O3 Zn1 O1W 8_455 . 106.49(9) y
O1 Zn1 O1W . . 99.12(8) y
N1 Zn1 O1W . . 96.58(9) y
O5 Zn2 O5 6 5_557 124.73(10) y
O5 Zn2 O2 6 . 117.04(8) y
O5 Zn2 O2 5_557 . 94.66(7) y
O5 Zn2 O2 6 2_556 94.66(7) y
O5 Zn2 O2 5_557 2_556 117.04(8) y
O2 Zn2 O2 . 2_556 109.43(12) y
C7 O1 Zn1 . . 140.94(15) y
C7 O2 Zn2 . . 142.43(16) y
C8 O3 Zn1 . 8_556 112.84(13) y
C9 O5 Zn2 . 5_557 122.69(14) y
Zn1 O1W H1A . . 112(3) ?
Zn1 O1W H1B . . 114(2) ?
H1A O1W H1B . . 118(3) ?
C14 N1 C10 . . 116.7(2) ?
C14 N1 Zn1 . . 126.25(16) ?
C10 N1 Zn1 . . 115.95(16) ?
C2 C1 C6 . . 119.77(18) ?
C2 C1 C7 . . 120.06(17) ?
C6 C1 C7 . . 120.17(19) ?
C3 C2 C1 . . 120.50(18) ?
C3 C2 H2 . . 119.8 ?
C1 C2 H2 . . 119.8 ?
C2 C3 C4 . . 119.67(19) ?
C2 C3 C8 . . 120.17(18) ?
C4 C3 C8 . . 120.15(18) ?
C5 C4 C3 . . 120.30(18) ?
C5 C4 H4 . . 119.8 ?
C3 C4 H4 . . 119.8 ?
C4 C5 C6 . . 119.67(18) ?
C4 C5 C9 . . 120.67(18) ?
C6 C5 C9 . . 119.66(19) ?
C5 C6 C1 . . 120.04(19) ?
C5 C6 H6 . . 120.0 ?
C1 C6 H6 . . 120.0 ?
O2 C7 O1 . . 126.7(2) ?
O2 C7 C1 . . 117.75(19) ?
O1 C7 C1 . . 115.56(19) ?
O4 C8 O3 . . 122.9(2) ?
O4 C8 C3 . . 121.87(19) ?
O3 C8 C3 . . 115.26(17) ?
O6 C9 O5 . . 124.7(2) ?
O6 C9 C5 . . 120.5(2) ?
O5 C9 C5 . . 114.79(19) ?
N1 C10 C11 . . 123.7(2) ?
N1 C10 H10 . . 118.1 ?
C11 C10 H10 . . 118.1 ?
C10 C11 C12 . . 119.9(2) ?
C10 C11 H11 . . 120.0 ?
C12 C11 H11 . . 120.0 ?
C11 C12 C13 . . 116.8(2) ?
C11 C12 C12 . 5_656 121.3(2) ?
C13 C12 C12 . 5_656 121.9(2) ?
C12 C13 C14 . . 119.5(2) ?
C12 C13 H13 . . 120.3 ?
C14 C13 H13 . . 120.3 ?
N1 C14 C13 . . 123.3(2) ?
N1 C14 H14 . . 118.4 ?
C13 C14 H14 . . 118.4 ?

loop_
_geom_bond_atom_site_label_1
_geom_bond_atom_site_label_2
_geom_bond_site_symmetry_2
_geom_bond_distance
_geom_bond_publ_flag
Zn1 O3 8_455 1.8880(15) y
Zn1 O1 . 1.9428(14) y
Zn1 N1 . 2.0031(17) y
Zn1 O1W . 2.013(2) y
Zn2 O5 6 1.9195(14) y
Zn2 O5 5_557 1.9195(14) y
Zn2 O2 . 1.9592(16) y
Zn2 O2 2_556 1.9592(16) y
O1 C7 . 1.258(2) ?
O2 C7 . 1.240(3) ?
O3 C8 . 1.273(2) ?
O3 Zn1 8_556 1.8880(15) ?
O4 C8 . 1.238(2) ?
O5 C9 . 1.266(3) ?
O5 Zn2 5_557 1.9195(14) ?
O6 C9 . 1.234(3) ?
O1W H1A . 0.79(3) ?
O1W H1B . 0.75(3) ?
N1 C14 . 1.319(3) ?
N1 C10 . 1.329(3) ?
C1 C2 . 1.390(3) ?
C1 C6 . 1.398(3) ?
C1 C7 . 1.502(3) ?
C2 C3 . 1.383(3) ?
C2 H2 . 0.9300 ?
C3 C4 . 1.402(3) ?
C3 C8 . 1.498(3) ?
C4 C5 . 1.387(3) ?
C4 H4 . 0.9300 ?
C5 C6 . 1.396(3) ?
C5 C9 . 1.514(3) ?
C6 H6 . 0.9300 ?
C10 C11 . 1.367(3) ?
C10 H10 . 0.9300 ?
C11 C12 . 1.371(3) ?
C11 H11 . 0.9300 ?
C12 C13 . 1.380(3) ?
C12 C12 5_656 1.486(4) ?
C13 C14 . 1.386(3) ?
C13 H13 . 0.9300 ?
C14 H14 . 0.9300 ?

loop_
_geom_hbond_atom_site_label_D
_geom_hbond_atom_site_label_H
_geom_hbond_atom_site_label_A
_geom_hbond_site_symmetry_A
_geom_hbond_distance_DH
_geom_hbond_distance_HA
_geom_hbond_distance_DA
_geom_hbond_angle_DHA
O1W H1A O6 7_557 0.79(3) 1.93(4) 2.712(3) 170(4)
O1W H1B O4 2_656 0.75(3) 2.02(3) 2.766(3) 172(3)
